data_4342753
loop_
_publ_author_name
'Winter, Ross S.'
'Long, De-Liang'
'Cronin, Leroy'

_publ_section_title
;
 Synthesis and Characterization of a Series of [M2(\b-SiW8O31)2](n-)
 Clusters and Mechanistic Insight into the Reorganization of {\b-SiW8O31}
 into {\a-SiW9O34}.
;
_journal_issue 8
_journal_name_full 'Inorganic chemistry'
_journal_page_first 4151
_journal_page_last 4155
_journal_paper_doi 10.1021/acs.inorgchem.5b00405
_journal_volume 54
_journal_year 2015
_chemical_formula_sum 'Co2 H99 Na15 O111 Si2 W16'
_chemical_formula_weight 5336.28
_space_group_crystal_system triclinic
_space_group_IT_number 2
_space_group_name_Hall '-P 1'
_space_group_name_H-M_alt 'P -1'
_symmetry_space_group_name_Hall '-P 1'
_symmetry_space_group_name_H-M 'P -1'
_atom_sites_solution_primary direct
_atom_sites_solution_secondary difmap
_audit_creation_method SHELXL-2014/7
_cell_angle_alpha 71.719(3)
_cell_angle_beta 80.814(3)
_cell_angle_gamma 70.188(3)
_cell_formula_units_Z 1
_cell_length_a 11.6818(4)
_cell_length_b 13.4196(3)
_cell_length_c 17.7103(6)
_cell_measurement_reflns_used 10031
_cell_measurement_temperature 150(2)
_cell_measurement_theta_max 26.0
_cell_measurement_theta_min 3.22
_cell_volume 2475.77(14)
_computing_cell_refinement
;
CrysAlisPro, Agilent Technologies,
Version 1.171.37.35 (release 13-08-2014 CrysAlis171 .NET)
(compiled Aug 13 2014,18:06:01)
;
_computing_data_collection
;
CrysAlisPro, Agilent Technologies,
Version 1.171.37.35 (release 13-08-2014 CrysAlis171 .NET)
(compiled Aug 13 2014,18:06:01)
;
_computing_data_reduction
;
CrysAlisPro, Agilent Technologies,
Version 1.171.37.35 (release 13-08-2014 CrysAlis171 .NET)
(compiled Aug 13 2014,18:06:01)
;
_computing_molecular_graphics Diamond3
_computing_publication_material WinGX
_computing_structure_refinement 'SHELXL-2014/7 (Sheldrick, 2014)'
_computing_structure_solution 'SHELXL-2008 (Sheldrick, 2008)'
_diffrn_ambient_temperature 150(2)
_diffrn_measured_fraction_theta_full 0.998
_diffrn_measured_fraction_theta_max 0.998
_diffrn_measurement_device_type 'Xcalibur, Atlas, Gemini A ultra'
_diffrn_measurement_method '\w & \p scans'
_diffrn_radiation_type MoK\a
_diffrn_radiation_wavelength 0.71073
_diffrn_reflns_av_R_equivalents 0.0775
_diffrn_reflns_av_unetI/netI 0.0820
_diffrn_reflns_Laue_measured_fraction_full 0.998
_diffrn_reflns_Laue_measured_fraction_max 0.998
_diffrn_reflns_limit_h_max 14
_diffrn_reflns_limit_h_min -14
_diffrn_reflns_limit_k_max 16
_diffrn_reflns_limit_k_min -16
_diffrn_reflns_limit_l_max 21
_diffrn_reflns_limit_l_min -21
_diffrn_reflns_number 38942
_diffrn_reflns_point_group_measured_fraction_full 0.998
_diffrn_reflns_point_group_measured_fraction_max 0.998
_diffrn_reflns_theta_full 25.242
_diffrn_reflns_theta_max 25.999
_diffrn_reflns_theta_min 3.134
_diffrn_source 'Enhance (Mo) X-ray Source'
_exptl_absorpt_coefficient_mu 19.051
_exptl_absorpt_correction_T_max 0.731
_exptl_absorpt_correction_T_min 0.244
_exptl_absorpt_correction_type analytical
_exptl_absorpt_process_details
;
CrysAlisPro, Agilent Technologies,
Version 1.171.37.35 (release 13-08-2014 CrysAlis171 .NET)
(compiled Aug 13 2014,18:06:01)
Analytical numeric absorption correction using a multifaceted crystal
            model based on expressions derived by R.C. Clark & J.S. Reid.
(Clark, R. C. & Reid, J. S. (1995). Acta Cryst. A51, 887-897)
Empirical absorption correction using spherical harmonics,
 implemented in SCALE3 ABSPACK scaling algorithm.
;
_exptl_crystal_colour 'light pink'
_exptl_crystal_density_diffrn 3.579
_exptl_crystal_density_method none
_exptl_crystal_description block
_exptl_crystal_F_000 2418
_exptl_crystal_size_max 0.158
_exptl_crystal_size_mid 0.030
_exptl_crystal_size_min 0.023
_refine_diff_density_max 2.23
_refine_diff_density_min -1.91
_refine_diff_density_rms 0.41
_refine_ls_extinction_method none
_refine_ls_goodness_of_fit_ref 1.061
_refine_ls_hydrogen_treatment undef
_refine_ls_matrix_type full
_refine_ls_number_parameters 618
_refine_ls_number_reflns 9715
_refine_ls_number_restraints 9
_refine_ls_restrained_S_all 1.069
_refine_ls_R_factor_all 0.0680
_refine_ls_R_factor_gt 0.0405
_refine_ls_shift/su_max 0.001
_refine_ls_shift/su_mean 0.000
_refine_ls_structure_factor_coef Fsqd
_refine_ls_weighting_details 'w=1/[\s^2^(Fo^2^)+(0.0173P)^2^+5.3513P] where P=(Fo^2^+2Fc^2^)/3'
_refine_ls_weighting_scheme calc
_refine_ls_wR_factor_gt 0.0704
_refine_ls_wR_factor_ref 0.0821
_reflns_Friedel_coverage 0.000
_reflns_number_gt 7281
_reflns_number_total 9715
_reflns_threshold_expression 'I > 2\s(I)'
_cod_data_source_file Co2W16.cif
_cod_data_source_block rw851a1
_cod_depositor_comments
;
The following automatic conversions were performed:

'_atom_sites_solution_secondary' value 'Difmap' changed to 'difmap'
according to
/usr/data/users/saulius/crontab/automatic-downloads/rss-feeds/ACS/lib/dictionaries/cif_core.dic
dictionary named 'cif_core.dic' version 2.4.2 from 2011-04-26.

Automatic conversion script
Id: cif_fix_values 3143 2015-03-26 13:38:13Z robertas 

 Adding full bibliography for 4342749--4342755.cif.

The following automatic conversions were performed:

'_atom_sites_solution_primary' value 'direct methods' was changed to
'direct'.

Automatic conversion script
Id: cif_fix_values 6452 2018-10-05 10:23:21Z andrius 
;
_cod_original_cell_volume 2475.77(15)
_cod_database_code 4342753
_shelx_shelxl_version_number 2014/7
_shelx_space_group_comment
;
The symmetry employed for this shelxl refinement is uniquely defined
by the following loop, which should always be used as a source of
symmetry information in preference to the above space-group names.
They are only intended as comments.
;
_shelx_estimated_absorpt_t_min 0.153
_shelx_estimated_absorpt_t_max 0.668
_exptl_absorpt_special_details none

loop_
_space_group_symop_operation_xyz
'x, y, z'
'-x, -y, -z'

loop_
_atom_site_label
_atom_site_type_symbol
_atom_site_fract_x
_atom_site_fract_y
_atom_site_fract_z
_atom_site_U_iso_or_equiv
_atom_site_adp_type
_atom_site_occupancy
_atom_site_site_symmetry_order
_atom_site_calc_flag
_atom_site_refinement_flags_posn
_atom_site_refinement_flags_adp
_atom_site_refinement_flags_occupancy
_atom_site_disorder_assembly
_atom_site_disorder_group
W1 W 0.10679(5) 0.38033(4) 0.84442(3) 0.01162(12) Uani 1 1 d D . . . .
W2 W -0.09296(5) 0.67513(4) 0.78363(3) 0.01232(12) Uani 1 1 d D . . . .
W3 W -0.34895(5) 0.55573(4) 0.77377(3) 0.01149(12) Uani 1 1 d D . . . .
W4 W -0.17358(5) 0.30023(4) 0.82416(3) 0.01208(12) Uani 1 1 d D . . . .
W5 W 0.13722(5) 0.21752(4) 0.72655(3) 0.01035(12) Uani 1 1 d . . . . .
W6 W -0.24378(5) 0.76717(4) 0.61653(3) 0.00956(12) Uani 1 1 d . . . . .
W7 W 0.05735(5) 0.70986(4) 0.60065(3) 0.00920(12) Uani 1 1 d . . . . .
W8 W 0.25628(5) 0.42304(4) 0.66113(3) 0.01041(12) Uani 1 1 d . . . . .
Co1 Co -0.08066(15) 0.61574(12) 0.47596(9) 0.0091(4) Uani 1 1 d . . . . .
Na1 Na -0.0932(5) 0.1060(4) 1.0421(3) 0.0217(13) Uani 1 1 d . . . . .
Na2 Na 0.2595(5) 0.8768(4) 0.6123(3) 0.0198(12) Uani 1 1 d . . . . .
Na3 Na -0.6641(5) 0.7512(4) 0.7906(3) 0.0264(14) Uani 1 1 d . . . . .
Na4 Na -0.5791(5) 0.4840(4) 0.9300(3) 0.0300(14) Uani 1 1 d . . . . .
Na5 Na 0.2701(5) 0.8250(4) 0.4286(3) 0.0232(13) Uani 1 1 d . . . . .
Na6 Na 0.3933(9) 0.4201(7) 0.4410(6) 0.059(3) Uani 0.8 1 d . . P . .
Na7 Na 0.4057(15) 1.0023(12) 0.1218(9) 0.033(4) Uani 0.5 1 d D . P A 1
Na7' Na 0.4060(15) 0.9654(12) 0.1614(8) 0.027(4) Uani 0.5 1 d D . P B 2
Na8 Na -0.3884(8) 0.8556(7) 0.4173(5) 0.042(2) Uani 0.7 1 d . . P . .
Si1 Si -0.0631(3) 0.4887(2) 0.66875(19) 0.0043(7) Uiso 1 1 d . . . . .
O1 O 0.1528(8) 0.3532(6) 0.9387(5) 0.014(2) Uani 1 1 d . . . . .
O2 O -0.1019(8) 0.7326(6) 0.8595(5) 0.014(2) Uani 1 1 d . . . . .
O3 O 0.0307(7) 0.5378(5) 0.8214(4) 0.0065(17) Uiso 1 1 d . . . . .
O4 O 0.2441(7) 0.4104(6) 0.7795(5) 0.0121(19) Uani 1 1 d . . . . .
O5 O 0.1562(8) 0.2377(6) 0.8327(5) 0.0126(19) Uani 1 1 d . . . . .
O6 O -0.0608(6) 0.3679(6) 0.8658(5) 0.0122(19) Uiso 1 1 d D . . . .
O7 O -0.2114(7) 0.5886(6) 0.8212(5) 0.0124(19) Uiso 1 1 d D . . . .
O8 O -0.2179(7) 0.7821(6) 0.7230(5) 0.0125(19) Uiso 1 1 d . . . . .
O9 O 0.0245(7) 0.7292(6) 0.7124(4) 0.0102(19) Uani 1 1 d . . . . .
O10 O -0.1718(7) 0.2021(6) 0.9169(5) 0.015(2) Uani 1 1 d . . . . .
O11 O -0.2956(8) 0.4206(6) 0.8573(5) 0.016(2) Uani 1 1 d . . . . .
O12 O -0.4645(8) 0.6304(6) 0.8287(5) 0.020(2) Uani 1 1 d . . . . .
O13 O -0.0260(7) 0.2272(6) 0.7732(5) 0.0112(18) Uiso 1 1 d . . . . .
O14 O -0.1747(7) 0.4505(6) 0.7267(5) 0.0106(18) Uiso 1 1 d . . . . .
O15 O -0.3308(8) 0.6716(6) 0.6817(5) 0.016(2) Uani 1 1 d . . . . .
O16 O 0.2052(8) 0.0760(6) 0.7527(5) 0.016(2) Uani 1 1 d . . . . .
O17 O 0.0671(7) 0.4065(6) 0.7108(5) 0.0081(18) Uani 1 1 d . . . . .
O18 O 0.2807(7) 0.2641(6) 0.6964(5) 0.014(2) Uani 1 1 d . . . . .
O19 O -0.0777(7) 0.6173(6) 0.6695(5) 0.014(2) Uani 1 1 d . . . . .
O20 O 0.4083(7) 0.4157(6) 0.6433(5) 0.0131(19) Uiso 1 1 d . . . . .
O21 O 0.1841(7) 0.5795(6) 0.6471(5) 0.0106(19) Uani 1 1 d . . . . .
O22 O 0.1437(7) 0.7983(6) 0.5604(5) 0.0122(19) Uani 1 1 d . . . . .
O23 O -0.1047(7) 0.8220(6) 0.5847(5) 0.0106(19) Uani 1 1 d . . . . .
O24 O -0.3636(7) 0.8891(6) 0.5888(5) 0.015(2) Uani 1 1 d . . . . .
O25 O -0.4314(8) 0.5093(6) 0.7253(5) 0.016(2) Uani 1 1 d . U . . .
O26 O -0.2692(8) 0.2721(6) 0.7733(5) 0.019(2) Uani 1 1 d . . . . .
O27 O -0.2196(7) 0.7139(6) 0.5324(5) 0.0090(18) Uani 1 1 d . . . . .
O28 O -0.0611(7) 0.4825(6) 0.5785(5) 0.0087(17) Uiso 1 1 d . . . . .
O29 O 0.0976(7) 0.2498(6) 0.6262(5) 0.0124(19) Uani 1 1 d . . . . .
O30 O 0.0448(7) 0.6648(6) 0.5206(5) 0.0104(18) Uiso 1 1 d . . . . .
O31 O 0.2097(7) 0.4324(6) 0.5663(5) 0.0085(18) Uani 1 1 d . . . . .
O32 O 0.3904(8) 0.6384(6) 0.4828(6) 0.029(3) Uani 1 1 d . . . . .
O33 O 0.1465(8) 0.8577(6) 0.7387(5) 0.016(2) Uani 1 1 d . . . . .
O34 O 0.1048(8) 0.0651(6) 0.9681(5) 0.022(2) Uani 1 1 d . . . . .
O35 O -0.0755(8) 0.2851(6) 1.0392(5) 0.023(2) Uani 1 1 d . . . . .
O36 O -0.5420(8) 0.3620(7) 0.8482(6) 0.024(2) Uani 1 1 d . . . . .
O37 O -0.6487(8) 0.6767(6) 0.6802(5) 0.021(2) Uani 1 1 d . . . . .
O38 O -0.5962(8) 0.9163(7) 0.6745(6) 0.025(2) Uani 1 1 d . . . . .
O39 O 0.1116(8) 1.0573(6) 0.5776(5) 0.018(2) Uani 1 1 d . . . . .
O40 O 0.1213(9) 0.9905(6) 0.3681(6) 0.025(2) Uani 1 1 d . . . . .
O41 O 0.3768(8) 0.8968(6) 0.4907(5) 0.023(2) Uani 1 1 d . . . . .
O42 O -0.6011(8) 0.6184(7) 0.9934(5) 0.025(2) Uani 1 1 d . . . . .
O43 O -0.7546(9) 0.6038(7) 0.8632(6) 0.028(2) Uani 1 1 d . . . . .
O44 O -0.7135(9) 0.8759(7) 0.8706(5) 0.025(2) Uani 1 1 d . . . . .
O45 O 0.007(2) 0.0111(17) 1.1654(13) 0.017(6) Uiso 0.7 1 d . . P C 1
O45' O -0.007(5) 0.008(4) 1.155(3) 0.024(17) Uiso 0.3 1 d . . P C 2
O47 O 0.1668(8) 0.7391(7) 0.3765(6) 0.026(2) Uani 1 1 d . . . D 1
O48 O 0.3760(10) 0.6085(8) 0.3614(6) 0.040(3) Uani 1 1 d . . . E 1
O49 O 0.2337(11) 0.5681(8) 0.4512(7) 0.049(3) Uani 1 1 d . . . F 1
O50 O -0.6772(19) 0.3601(16) 1.0310(12) 0.022(5) Uiso 0.5 1 d . . P G 1
O51 O 0.236(2) 1.1398(16) 0.0465(12) 0.027(5) Uiso 0.5 1 d . . P A 1
O52 O 0.5010(19) 1.1462(16) 0.0584(12) 0.034(5) Uiso 0.5 1 d . . P A 1
O53 O 0.3560(17) 0.9021(13) 0.0410(11) 0.022(4) Uiso 0.5 1 d . . P A 1
O54 O 0.4359(17) 1.1043(14) 0.2103(11) 0.022(4) Uiso 0.5 1 d . . P A 1
O55 O 0.425(2) 0.8184(17) 0.3242(14) 0.039(6) Uiso 0.5 1 d . . P D 1
O56 O 0.2301(18) 0.9566(15) 0.2110(12) 0.030(5) Uiso 0.5 1 d . . P A 1
O57 O 0.5897(17) 0.8544(13) 0.1172(11) 0.023(4) Uiso 0.5 1 d . . P A 1
O50' O -0.7053(18) 0.4058(16) 1.0232(12) 0.020(5) Uiso 0.5 1 d . . P G 2
O51' O 0.289(2) 1.1045(16) 0.0421(12) 0.026(5) Uiso 0.5 1 d . . P B 2
O52' O 0.4850(18) 1.2179(15) 0.0547(11) 0.028(5) Uiso 0.5 1 d . . P H 2
O53' O 0.3963(16) 0.8451(13) 0.0924(11) 0.020(4) Uiso 0.5 1 d . . P B 2
O54' O 0.4229(17) 1.0444(15) 0.2391(11) 0.025(5) Uiso 0.5 1 d . . P B 2
O55' O 0.4076(18) 0.8102(14) 0.2897(12) 0.020(5) Uiso 0.5 1 d . . P B 2
O56' O 0.1981(17) 1.0303(15) 0.2138(11) 0.026(5) Uiso 0.5 1 d . . P B 2
O57' O 0.6132(18) 0.9292(15) 0.1129(12) 0.031(5) Uiso 0.5 1 d . . P B 2

loop_
_atom_site_aniso_label
_atom_site_aniso_U_11
_atom_site_aniso_U_22
_atom_site_aniso_U_33
_atom_site_aniso_U_23
_atom_site_aniso_U_13
_atom_site_aniso_U_12
W1 0.0130(3) 0.0109(2) 0.0096(3) -0.0023(2) -0.0028(2) -0.0014(2)
W2 0.0156(3) 0.0105(2) 0.0092(3) -0.0040(2) -0.0013(2) -0.0004(2)
W3 0.0079(3) 0.0139(3) 0.0109(3) -0.0020(2) 0.0009(2) -0.0031(2)
W4 0.0131(3) 0.0113(2) 0.0116(3) -0.0027(2) 0.0014(2) -0.0049(2)
W5 0.0115(3) 0.0083(2) 0.0104(3) -0.0022(2) -0.0006(2) -0.0025(2)
W6 0.0086(3) 0.0092(2) 0.0098(3) -0.0024(2) -0.0002(2) -0.0018(2)
W7 0.0084(3) 0.0090(2) 0.0107(3) -0.0029(2) -0.0002(2) -0.0034(2)
W8 0.0073(3) 0.0096(2) 0.0131(3) -0.0024(2) 0.0003(2) -0.0024(2)
Co1 0.0097(9) 0.0088(8) 0.0081(9) -0.0020(7) -0.0003(7) -0.0026(7)
Na1 0.029(3) 0.016(3) 0.017(3) -0.002(2) 0.001(2) -0.006(2)
Na2 0.021(3) 0.020(3) 0.017(3) -0.003(2) -0.001(2) -0.006(2)
Na3 0.025(3) 0.019(3) 0.036(4) -0.012(2) -0.009(3) 0.000(2)
Na4 0.022(3) 0.043(3) 0.031(3) -0.019(3) 0.000(3) -0.009(3)
Na5 0.021(3) 0.019(3) 0.030(3) -0.008(2) -0.003(3) -0.004(2)
Na6 0.055(7) 0.065(6) 0.065(7) -0.026(5) -0.003(5) -0.021(5)
Na7 0.027(8) 0.013(8) 0.049(11) -0.003(7) 0.003(9) -0.002(6)
Na7' 0.026(8) 0.021(9) 0.036(10) -0.007(7) -0.005(8) -0.007(7)
Na8 0.036(6) 0.052(5) 0.043(6) -0.022(5) 0.002(5) -0.011(4)
O1 0.017(5) 0.019(4) 0.008(5) -0.003(4) -0.007(4) -0.005(4)
O2 0.016(5) 0.011(4) 0.012(5) -0.004(4) -0.007(4) 0.004(4)
O4 0.013(5) 0.013(4) 0.008(5) 0.006(3) -0.005(4) -0.007(4)
O5 0.020(5) 0.015(4) 0.005(4) -0.001(3) -0.002(4) -0.010(4)
O9 0.013(5) 0.010(4) 0.004(4) -0.003(3) 0.001(4) 0.001(3)
O10 0.012(5) 0.015(4) 0.013(5) 0.003(4) -0.004(4) -0.001(4)
O11 0.013(5) 0.013(4) 0.018(5) -0.007(4) 0.000(4) 0.003(4)
O12 0.018(5) 0.018(5) 0.017(5) 0.001(4) 0.002(4) -0.004(4)
O15 0.012(5) 0.020(5) 0.013(5) 0.001(4) -0.005(4) -0.006(4)
O16 0.018(5) 0.010(4) 0.014(5) -0.003(4) 0.001(4) 0.002(4)
O17 0.004(4) 0.009(4) 0.011(5) -0.004(3) -0.002(4) -0.001(3)
O18 0.008(5) 0.012(4) 0.018(5) 0.002(4) -0.009(4) 0.000(3)
O19 0.013(5) 0.008(4) 0.019(5) 0.003(4) -0.008(4) -0.002(3)
O21 0.008(5) 0.006(4) 0.016(5) -0.002(3) -0.002(4) 0.000(3)
O22 0.003(5) 0.010(4) 0.019(5) -0.001(4) 0.002(4) 0.000(3)
O23 0.011(5) 0.010(4) 0.015(5) -0.009(3) -0.004(4) -0.001(3)
O24 0.006(5) 0.013(4) 0.022(5) -0.005(4) 0.003(4) -0.002(4)
O25 0.013(5) 0.017(4) 0.021(5) -0.016(4) 0.006(4) -0.001(4)
O26 0.022(6) 0.012(4) 0.026(5) -0.014(4) -0.006(4) 0.003(4)
O27 0.009(5) 0.009(4) 0.009(4) 0.000(3) -0.006(4) -0.002(3)
O29 0.013(5) 0.014(4) 0.010(5) -0.005(4) 0.000(4) -0.002(4)
O31 0.006(4) 0.012(4) 0.008(4) -0.006(3) -0.002(4) 0.001(3)
O32 0.019(6) 0.017(5) 0.050(7) -0.010(5) -0.006(5) -0.004(4)
O33 0.014(5) 0.027(5) 0.015(5) -0.012(4) -0.001(4) -0.009(4)
O34 0.028(6) 0.020(5) 0.020(5) -0.003(4) 0.004(4) -0.012(4)
O35 0.023(6) 0.019(5) 0.025(6) -0.007(4) -0.001(5) -0.003(4)
O36 0.017(6) 0.024(5) 0.034(6) -0.016(4) 0.004(5) -0.006(4)
O37 0.020(6) 0.019(5) 0.022(5) 0.001(4) -0.011(4) -0.006(4)
O38 0.019(6) 0.027(5) 0.034(6) -0.014(4) -0.003(5) -0.005(4)
O39 0.028(6) 0.013(4) 0.015(5) -0.006(4) -0.007(4) -0.005(4)
O40 0.032(6) 0.018(5) 0.030(6) -0.010(4) -0.009(5) -0.007(4)
O41 0.026(6) 0.018(5) 0.031(6) -0.005(4) 0.000(5) -0.015(4)
O42 0.024(6) 0.043(6) 0.012(5) -0.010(4) 0.008(4) -0.015(5)
O43 0.024(6) 0.025(5) 0.037(6) -0.009(5) -0.006(5) -0.006(4)
O44 0.032(6) 0.021(5) 0.019(5) -0.002(4) -0.004(5) -0.007(4)
O47 0.022(6) 0.039(5) 0.028(6) -0.020(5) 0.013(5) -0.020(5)
O48 0.043(7) 0.043(6) 0.035(7) -0.024(5) 0.020(6) -0.015(5)
O49 0.061(9) 0.027(6) 0.058(8) 0.009(5) -0.019(7) -0.024(6)

loop_
_atom_type_symbol
_atom_type_description
_atom_type_scat_dispersion_real
_atom_type_scat_dispersion_imag
_atom_type_scat_source
W W -0.8490 6.8722 'International Tables Vol C Tables 4.2.6.8 and 6.1.1.4'
Co Co 0.3494 0.9721 'International Tables Vol C Tables 4.2.6.8 and 6.1.1.4'
Na Na 0.0362 0.0249 'International Tables Vol C Tables 4.2.6.8 and 6.1.1.4'
Si Si 0.0817 0.0704 'International Tables Vol C Tables 4.2.6.8 and 6.1.1.4'
O O 0.0106 0.0060 'International Tables Vol C Tables 4.2.6.8 and 6.1.1.4'
H H 0.0000 0.0000 'International Tables Vol C Tables 4.2.6.8 and 6.1.1.4'

loop_
_geom_angle_atom_site_label_1
_geom_angle_atom_site_label_2
_geom_angle_atom_site_label_3
_geom_angle
_geom_angle_site_symmetry_1
_geom_angle_site_symmetry_3
O1 W1 O5 100.7(3) . .
O1 W1 O4 101.6(4) . .
O5 W1 O4 91.0(3) . .
O1 W1 O3 99.5(3) . .
O5 W1 O3 159.6(3) . .
O4 W1 O3 87.4(3) . .
O1 W1 O6 102.9(4) . .
O5 W1 O6 86.4(3) . .
O4 W1 O6 155.4(3) . .
O3 W1 O6 86.6(3) . .
O1 W1 O17 173.4(3) . .
O5 W1 O17 75.5(3) . .
O4 W1 O17 73.3(3) . .
O3 W1 O17 84.6(3) . .
O6 W1 O17 82.4(3) . .
O2 W2 O8 100.2(4) . .
O2 W2 O9 101.2(4) . .
O8 W2 O9 90.8(3) . .
O2 W2 O3 99.5(3) . .
O8 W2 O3 159.8(3) . .
O9 W2 O3 89.4(3) . .
O2 W2 O7 103.6(4) . .
O8 W2 O7 85.2(3) . .
O9 W2 O7 155.2(3) . .
O3 W2 O7 86.1(3) . .
O2 W2 O19 172.9(3) . .
O8 W2 O19 75.9(3) . .
O9 W2 O19 73.1(3) . .
O3 W2 O19 84.9(3) . .
O7 W2 O19 82.2(3) . .
O12 W3 O25 101.8(4) . .
O12 W3 O15 100.5(4) . .
O25 W3 O15 93.5(4) . .
O12 W3 O11 98.4(4) . .
O25 W3 O11 96.7(4) . .
O15 W3 O11 156.2(4) . .
O12 W3 O7 91.5(4) . .
O25 W3 O7 166.6(4) . .
O15 W3 O7 85.4(3) . .
O11 W3 O7 79.7(3) . .
O12 W3 O14 167.0(4) . .
O25 W3 O14 89.1(3) . .
O15 W3 O14 85.7(3) . .
O11 W3 O14 73.1(3) . .
O7 W3 O14 77.4(3) . .
O12 W3 Na4 46.2(3) . .
O25 W3 Na4 77.8(3) . .
O15 W3 Na4 140.7(3) . .
O11 W3 Na4 62.9(3) . .
O7 W3 Na4 111.2(2) . .
O14 W3 Na4 131.7(2) . .
O26 W4 O10 101.9(4) . .
O26 W4 O13 95.1(4) . .
O10 W4 O13 100.6(3) . .
O26 W4 O11 96.8(4) . .
O10 W4 O11 95.5(4) . .
O13 W4 O11 157.5(3) . .
O26 W4 O6 167.3(3) . .
O10 W4 O6 90.5(3) . .
O13 W4 O6 85.3(3) . .
O11 W4 O6 78.9(3) . .
O26 W4 O14 90.1(3) . .
O10 W4 O14 165.1(4) . .
O13 W4 O14 86.9(3) . .
O11 W4 O14 74.1(3) . .
O6 W4 O14 77.2(3) . .
O16 W5 O29 103.7(4) . .
O16 W5 O18 99.5(4) . .
O29 W5 O18 94.4(4) . .
O16 W5 O13 100.8(4) . .
O29 W5 O13 95.1(4) . .
O18 W5 O13 154.8(3) . .
O16 W5 O5 95.9(4) . .
O29 W5 O5 160.3(3) . .
O18 W5 O5 82.0(3) . .
O13 W5 O5 81.2(3) . .
O16 W5 O17 169.0(3) . .
O29 W5 O17 86.5(3) . .
O18 W5 O17 75.2(3) . .
O13 W5 O17 82.2(3) . .
O5 W5 O17 73.9(3) . .
O16 W5 Na8 70.3(3) . 2_566
O29 W5 Na8 63.8(3) . 2_566
O18 W5 Na8 50.5(3) . 2_566
O13 W5 Na8 152.7(3) . 2_566
O5 W5 Na8 124.5(3) . 2_566
O17 W5 Na8 111.6(2) . 2_566
O24 W6 O27 102.6(4) . .
O24 W6 O15 100.2(4) . .
O27 W6 O15 95.6(4) . .
O24 W6 O23 101.0(3) . .
O27 W6 O23 93.0(3) . .
O15 W6 O23 154.8(3) . .
O24 W6 O8 97.4(4) . .
O27 W6 O8 159.9(3) . .
O15 W6 O8 82.9(3) . .
O23 W6 O8 80.9(3) . .
O24 W6 O19 170.1(4) . .
O27 W6 O19 86.8(3) . .
O15 W6 O19 81.7(3) . .
O23 W6 O19 75.1(3) . .
O8 W6 O19 73.2(3) . .
O22 W7 O30 103.9(4) . .
O22 W7 O21 98.9(3) . .
O30 W7 O21 94.7(3) . .
O22 W7 O23 97.4(3) . .
O30 W7 O23 91.7(3) . .
O21 W7 O23 160.6(3) . .
O22 W7 O9 98.4(4) . .
O30 W7 O9 157.5(3) . .
O21 W7 O9 84.7(3) . .
O23 W7 O9 82.5(3) . .
O22 W7 O19 168.1(3) . .
O30 W7 O19 85.9(3) . .
O21 W7 O19 86.8(3) . .
O23 W7 O19 75.3(3) . .
O9 W7 O19 71.7(3) . .
O20 W8 O31 104.2(4) . .
O20 W8 O21 99.7(3) . .
O31 W8 O21 92.5(3) . .
O20 W8 O18 97.1(3) . .
O31 W8 O18 90.8(3) . .
O21 W8 O18 161.5(3) . .
O20 W8 O4 97.2(4) . .
O31 W8 O4 158.5(3) . .
O21 W8 O4 85.5(3) . .
O18 W8 O4 84.8(3) . .
O20 W8 O17 167.7(3) . .
O31 W8 O17 85.7(3) . .
O21 W8 O17 87.0(3) . .
O18 W8 O17 75.1(3) . .
O4 W8 O17 72.8(3) . .
O28 Co1 O27 178.6(3) 2_566 .
O28 Co1 O28 88.5(3) 2_566 .
O27 Co1 O28 90.9(3) . .
O28 Co1 O29 91.4(3) 2_566 2_566
O27 Co1 O29 89.1(3) . 2_566
O28 Co1 O29 178.9(3) . 2_566
O28 Co1 O30 90.4(3) 2_566 .
O27 Co1 O30 88.3(3) . .
O28 Co1 O30 88.2(3) . .
O29 Co1 O30 90.7(3) 2_566 .
O28 Co1 O31 91.0(3) 2_566 2_566
O27 Co1 O31 90.4(3) . 2_566
O28 Co1 O31 91.2(3) . 2_566
O29 Co1 O31 89.9(3) 2_566 2_566
O30 Co1 O31 178.5(3) . 2_566
O28 Co1 Co1 44.7(2) 2_566 2_566
O27 Co1 Co1 134.7(2) . 2_566
O28 Co1 Co1 43.8(2) . 2_566
O29 Co1 Co1 136.1(2) 2_566 2_566
O30 Co1 Co1 89.0(2) . 2_566
O31 Co1 Co1 91.5(2) 2_566 2_566
O45' Na1 O10 175.5(16) . .
O45' Na1 O34 86.2(14) . 2_557
O10 Na1 O34 91.8(3) . 2_557
O10 Na1 O45 174.0(6) . .
O34 Na1 O45 90.6(6) 2_557 .
O45' Na1 O34 90.7(16) . .
O10 Na1 O34 85.2(3) . .
O34 Na1 O34 86.7(3) 2_557 .
O45 Na1 O34 89.5(6) . .
O45' Na1 O35 97.7(14) . .
O10 Na1 O35 84.0(3) . .
O34 Na1 O35 174.7(4) 2_557 .
O45 Na1 O35 93.2(6) . .
O34 Na1 O35 89.7(3) . .
O45' Na1 O44 83.5(16) . 2_467
O10 Na1 O44 100.6(3) . 2_467
O34 Na1 O44 88.8(3) 2_557 2_467
O45 Na1 O44 84.9(6) . 2_467
O34 Na1 O44 172.8(3) . 2_467
O35 Na1 O44 95.1(3) . 2_467
O45' Na1 Na1 87.9(15) . 2_557
O10 Na1 Na1 87.9(3) . 2_557
O34 Na1 Na1 43.8(2) 2_557 2_557
O45 Na1 Na1 90.1(6) . 2_557
O34 Na1 Na1 42.9(2) . 2_557
O35 Na1 Na1 132.5(3) . 2_557
O44 Na1 Na1 132.3(3) 2_467 2_557
O45' Na1 Na3 77.4(15) . 2_467
O10 Na1 Na3 107.1(3) . 2_467
O34 Na1 Na3 117.3(3) 2_557 2_467
O45 Na1 Na3 76.5(6) . 2_467
O34 Na1 Na3 151.8(3) . 2_467
O35 Na1 Na3 67.2(3) . 2_467
O44 Na1 Na3 30.0(2) 2_467 2_467
Na1 Na1 Na3 157.5(2) 2_557 2_467
O41 Na2 O33 177.6(4) . .
O41 Na2 O22 88.7(3) . .
O33 Na2 O22 93.7(3) . .
O41 Na2 O39 96.6(3) . .
O33 Na2 O39 83.9(3) . .
O22 Na2 O39 92.5(3) . .
O41 Na2 O38 91.3(4) . 1_655
O33 Na2 O38 86.3(3) . 1_655
O22 Na2 O38 167.9(3) . 1_655
O39 Na2 O38 99.6(3) . 1_655
O41 Na2 O37 101.6(3) . 1_655
O33 Na2 O37 78.2(3) . 1_655
O22 Na2 O37 79.6(3) . 1_655
O39 Na2 O37 159.9(4) . 1_655
O38 Na2 O37 88.6(3) 1_655 1_655
O41 Na2 Na3 131.3(3) . 1_655
O33 Na2 Na3 46.9(2) . 1_655
O22 Na2 Na3 115.2(3) . 1_655
O39 Na2 Na3 122.1(3) . 1_655
O38 Na2 Na3 56.8(2) 1_655 1_655
O37 Na2 Na3 48.5(2) 1_655 1_655
O41 Na2 Na5 42.1(2) . .
O33 Na2 Na5 140.2(3) . .
O22 Na2 Na5 46.6(2) . .
O39 Na2 Na5 95.7(3) . .
O38 Na2 Na5 132.4(3) 1_655 .
O37 Na2 Na5 92.2(3) 1_655 .
Na3 Na2 Na5 140.61(19) 1_655 .
O41 Na2 Na8 73.2(3) . 2_576
O33 Na2 Na8 105.0(3) . 2_576
O22 Na2 Na8 147.4(3) . 2_576
O39 Na2 Na8 63.9(3) . 2_576
O38 Na2 Na8 43.1(2) 1_655 2_576
O37 Na2 Na8 129.9(3) 1_655 2_576
Na3 Na2 Na8 97.0(2) 1_655 2_576
Na5 Na2 Na8 110.44(19) . 2_576
O33 Na3 O44 84.1(3) 1_455 .
O33 Na3 O12 172.0(4) 1_455 .
O44 Na3 O12 103.7(4) . .
O33 Na3 O37 81.0(3) 1_455 .
O44 Na3 O37 162.1(3) . .
O12 Na3 O37 90.9(3) . .
O33 Na3 O43 88.5(3) 1_455 .
O44 Na3 O43 106.3(4) . .
O12 Na3 O43 90.8(3) . .
O37 Na3 O43 83.3(3) . .
O33 Na3 O38 80.4(3) 1_455 .
O44 Na3 O38 84.5(3) . .
O12 Na3 O38 98.5(3) . .
O37 Na3 O38 83.2(3) . .
O43 Na3 O38 163.7(4) . .
O33 Na3 Na2 48.5(2) 1_455 1_455
O44 Na3 Na2 111.5(3) . 1_455
O12 Na3 Na2 125.4(3) . 1_455
O37 Na3 Na2 50.7(2) . 1_455
O43 Na3 Na2 116.2(3) . 1_455
O38 Na3 Na2 47.6(2) . 1_455
O33 Na3 Na4 129.4(3) 1_455 .
O44 Na3 Na4 104.3(3) . .
O12 Na3 Na4 50.8(2) . .
O37 Na3 Na4 92.9(2) . .
O43 Na3 Na4 41.0(2) . .
O38 Na3 Na4 149.1(3) . .
Na2 Na3 Na4 142.9(2) 1_455 .
O33 Na3 Na1 68.3(3) 1_455 2_467
O44 Na3 Na1 31.7(3) . 2_467
O12 Na3 Na1 119.3(3) . 2_467
O37 Na3 Na1 144.4(3) . 2_467
O43 Na3 Na1 78.4(3) . 2_467
O38 Na3 Na1 108.0(2) . 2_467
Na2 Na3 Na1 112.46(17) 1_455 2_467
Na4 Na3 Na1 92.94(17) . 2_467
O50' Na4 O42 92.6(6) . .
O50' Na4 O43 87.1(6) . .
O42 Na4 O43 87.1(4) . .
O50' Na4 O36 95.9(6) . .
O42 Na4 O36 171.3(4) . .
O43 Na4 O36 91.6(4) . .
O50' Na4 O42 94.2(6) . 2_467
O42 Na4 O42 84.8(4) . 2_467
O43 Na4 O42 171.8(4) . 2_467
O36 Na4 O42 96.2(4) . 2_467
O42 Na4 O50 101.1(6) . .
O43 Na4 O50 97.5(6) . .
O36 Na4 O50 87.5(6) . .
O42 Na4 O50 85.0(5) 2_467 .
O50' Na4 O12 164.3(6) . .
O42 Na4 O12 73.6(3) . .
O43 Na4 O12 84.7(3) . .
O36 Na4 O12 97.7(3) . .
O42 Na4 O12 92.1(3) 2_467 .
O50 Na4 O12 174.3(6) . .
O50' Na4 Na4 94.6(6) . 2_467
O42 Na4 Na4 43.6(3) . 2_467
O43 Na4 Na4 130.6(4) . 2_467
O36 Na4 Na4 136.9(4) . 2_467
O42 Na4 Na4 41.3(2) 2_467 2_467
O50 Na4 Na4 93.9(5) . 2_467
O12 Na4 Na4 80.7(3) . 2_467
O50' Na4 Na3 126.4(6) . .
O42 Na4 Na3 70.2(3) . .
O43 Na4 Na3 43.4(2) . .
O36 Na4 Na3 103.1(3) . .
O42 Na4 Na3 131.8(3) 2_467 .
O50 Na4 Na3 138.8(5) . .
O12 Na4 Na3 42.2(2) . .
Na4 Na4 Na3 103.7(2) 2_467 .
O50' Na4 W3 168.7(6) . .
O42 Na4 W3 97.6(3) . .
O43 Na4 W3 98.3(3) . .
O36 Na4 W3 74.1(3) . .
O42 Na4 W3 81.8(2) 2_467 .
O50 Na4 W3 156.0(5) . .
O12 Na4 W3 27.04(19) . .
Na4 Na4 W3 89.4(2) 2_467 .
Na3 Na4 W3 62.42(13) . .
O40 Na5 O47 84.8(4) . .
O40 Na5 O41 99.4(3) . .
O47 Na5 O41 174.9(4) . .
O40 Na5 O55 100.4(6) . .
O47 Na5 O55 92.8(7) . .
O41 Na5 O55 89.4(7) . .
O40 Na5 O32 166.8(4) . .
O47 Na5 O32 82.2(3) . .
O41 Na5 O32 93.5(4) . .
O55 Na5 O32 82.9(6) . .
O40 Na5 O22 92.6(3) . .
O47 Na5 O22 92.0(3) . .
O41 Na5 O22 84.9(3) . .
O55 Na5 O22 166.5(6) . .
O32 Na5 O22 85.3(3) . .
O40 Na5 O55' 94.6(5) . .
O41 Na5 O55' 103.1(5) . .
O32 Na5 O55' 85.6(5) . .
O22 Na5 O55' 168.2(5) . .
O40 Na5 Na2 97.5(3) . .
O47 Na5 Na2 135.0(3) . .
O41 Na5 Na2 41.8(3) . .
O55 Na5 Na2 130.3(6) . .
O32 Na5 Na2 89.9(3) . .
O22 Na5 Na2 43.1(2) . .
O55' Na5 Na2 144.4(5) . .
O40 Na5 Na8 114.0(3) . 1_655
O47 Na5 Na8 139.7(3) . 1_655
O41 Na5 Na8 40.9(3) . 1_655
O55 Na5 Na8 50.4(6) . 1_655
O32 Na5 Na8 78.0(3) . 1_655
O22 Na5 Na8 120.6(3) . 1_655
O55' Na5 Na8 64.5(5) . 1_655
Na2 Na5 Na8 79.97(19) . 1_655
O49 Na6 O48 55.7(4) . .
O49 Na6 O25 96.1(4) . 2_566
O48 Na6 O25 54.0(3) . 2_566
O49 Na6 O32 122.1(5) . 2_666
O48 Na6 O32 101.6(4) . 2_666
O25 Na6 O32 111.3(4) 2_566 2_666
O49 Na6 O31 52.8(4) . .
O48 Na6 O31 107.1(4) . .
O25 Na6 O31 142.7(4) 2_566 .
O32 Na6 O31 103.7(4) 2_666 .
O49 Na6 Na8 117.2(4) . 2_566
O48 Na6 Na8 172.5(5) . 2_566
O25 Na6 Na8 132.2(4) 2_566 2_566
O32 Na6 Na8 80.2(3) 2_666 2_566
O31 Na6 Na8 65.5(3) . 2_566
O57 Na7 O52 94.3(9) . .
O57 Na7 O51 145.2(10) . .
O52 Na7 O51 81.2(8) . .
O57 Na7 O53 76.5(8) . .
O52 Na7 O53 120.4(9) . .
O51 Na7 O53 76.4(8) . .
O57 Na7 O56 117.7(8) . .
O52 Na7 O56 144.8(10) . .
O51 Na7 O56 79.9(8) . .
O53 Na7 O56 83.2(8) . .
O57 Na7 O54 107.5(9) . .
O52 Na7 O54 63.7(8) . .
O51 Na7 O54 101.3(9) . .
O53 Na7 O54 174.4(10) . .
O56 Na7 O54 91.4(8) . .
O54' Na7' O53' 169.3(9) . .
O54' Na7' O57' 94.4(10) . .
O53' Na7' O57' 85.7(9) . .
O54' Na7' O56' 77.4(9) . .
O53' Na7' O56' 103.3(9) . .
O57' Na7' O56' 170.3(10) . .
O54' Na7' O55' 82.1(8) . .
O53' Na7' O55' 87.5(8) . .
O57' Na7' O55' 104.5(8) . .
O56' Na7' O55' 79.7(7) . .
O54' Na7' O51' 110.5(9) . .
O53' Na7' O51' 79.8(8) . .
O57' Na7' O51' 103.9(8) . .
O56' Na7' O51' 74.7(8) . .
O55' Na7' O51' 147.8(9) . .
O41 Na8 O27 109.1(4) 1_455 .
O41 Na8 O18 129.9(4) 1_455 2_566
O27 Na8 O18 93.6(3) . 2_566
O41 Na8 O38 98.1(3) 1_455 2_476
O27 Na8 O38 126.8(4) . 2_476
O18 Na8 O38 102.8(4) 2_566 2_476
O41 Na8 W5 159.8(4) 1_455 2_566
O27 Na8 W5 84.7(3) . 2_566
O18 Na8 W5 31.50(19) 2_566 2_566
O38 Na8 W5 84.2(3) 2_476 2_566
O41 Na8 Na6 75.6(3) 1_455 2_566
O27 Na8 Na6 52.4(2) . 2_566
O18 Na8 Na6 85.4(3) 2_566 2_566
O38 Na8 Na6 171.8(4) 2_476 2_566
W5 Na8 Na6 103.5(3) 2_566 2_566
O41 Na8 Na5 33.7(2) 1_455 1_455
O27 Na8 Na5 121.1(3) . 1_455
O18 Na8 Na5 96.3(3) 2_566 1_455
O38 Na8 Na5 107.0(3) 2_476 1_455
W5 Na8 Na5 126.5(3) 2_566 1_455
Na6 Na8 Na5 70.8(2) 2_566 1_455
O41 Na8 Na2 109.7(3) 1_455 2_576
O27 Na8 Na2 92.7(3) . 2_576
O18 Na8 Na2 113.2(3) 2_566 2_576
O38 Na8 Na2 34.3(2) 2_476 2_576
W5 Na8 Na2 83.49(19) 2_566 2_576
Na6 Na8 Na2 142.5(3) 2_566 2_576
Na5 Na8 Na2 133.8(2) 1_455 2_576
O28 Si1 O14 112.6(4) . .
O28 Si1 O17 110.9(4) . .
O14 Si1 O17 107.1(4) . .
O28 Si1 O19 110.9(4) . .
O14 Si1 O19 108.1(4) . .
O17 Si1 O19 107.0(4) . .
W2 O3 W1 155.9(4) . .
W1 O4 W8 119.9(4) . .
W1 O5 W5 119.1(4) . .
W1 O6 W4 138.6(4) . .
W2 O7 W3 138.8(4) . .
W2 O8 W6 119.1(4) . .
W2 O9 W7 120.6(4) . .
W4 O10 Na1 151.6(5) . .
W3 O11 W4 115.3(4) . .
W3 O12 Na3 129.1(5) . .
W3 O12 Na4 106.8(4) . .
Na3 O12 Na4 87.0(3) . .
W4 O13 W5 151.2(4) . .
Si1 O14 W4 131.3(4) . .
Si1 O14 W3 128.9(4) . .
W4 O14 W3 94.1(3) . .
W6 O15 W3 152.1(5) . .
Si1 O17 W8 124.0(4) . .
Si1 O17 W5 123.0(4) . .
W8 O17 W5 91.4(3) . .
Si1 O17 W1 124.1(4) . .
W8 O17 W1 93.5(3) . .
W5 O17 W1 91.5(2) . .
W5 O18 W8 117.1(4) . .
W5 O18 Na8 98.0(4) . 2_566
W8 O18 Na8 117.1(4) . 2_566
Si1 O19 W7 122.8(5) . .
Si1 O19 W6 121.7(4) . .
W7 O19 W6 91.7(2) . .
Si1 O19 W2 125.5(4) . .
W7 O19 W2 94.3(3) . .
W6 O19 W2 91.8(3) . .
W7 O21 W8 146.1(5) . .
W7 O22 Na2 135.7(4) . .
W7 O22 Na5 129.5(4) . .
Na2 O22 Na5 90.3(3) . .
W6 O23 W7 116.1(3) . .
W3 O25 Na6 111.7(4) . 2_566
W6 O27 Co1 139.0(4) . .
W6 O27 Na8 110.0(4) . .
Co1 O27 Na8 107.1(4) . .
Si1 O28 Co1 124.6(4) . 2_566
Si1 O28 Co1 125.6(4) . .
Co1 O28 Co1 91.5(3) 2_566 .
W5 O29 Co1 136.3(4) . 2_566
W7 O30 Co1 139.9(5) . .
W8 O31 Co1 137.3(4) . 2_566
W8 O31 Na6 116.5(4) . .
Co1 O31 Na6 100.3(3) 2_566 .
Na5 O32 Na6 123.3(4) . 2_666
Na3 O33 Na2 84.5(3) 1_655 .
Na1 O34 Na1 93.3(3) 2_557 .
Na3 O37 Na2 80.7(3) . 1_455
Na2 O38 Na3 75.6(3) 1_455 .
Na2 O38 Na8 102.6(4) 1_455 2_476
Na3 O38 Na8 156.4(4) . 2_476
Na2 O41 Na5 96.1(4) . .
Na2 O41 Na8 145.9(4) . 1_655
Na5 O41 Na8 105.4(4) . 1_655
Na4 O42 Na4 95.2(4) . 2_467
Na4 O43 Na3 95.7(4) . .
Na3 O44 Na1 118.3(4) . 2_467
Na7' O55' Na5 127.3(8) . .

loop_
_geom_bond_atom_site_label_1
_geom_bond_atom_site_label_2
_geom_bond_distance
_geom_bond_site_symmetry_2
W1 O1 1.726(8) .
W1 O5 1.872(8) .
W1 O4 1.902(8) .
W1 O3 1.930(7) .
W1 O6 1.987(7) .
W1 O17 2.378(8) .
W2 O2 1.721(8) .
W2 O8 1.860(8) .
W2 O9 1.884(8) .
W2 O3 1.913(7) .
W2 O7 2.004(6) .
W2 O19 2.345(9) .
W3 O12 1.746(9) .
W3 O25 1.748(9) .
W3 O15 1.909(7) .
W3 O11 1.926(7) .
W3 O7 2.151(7) .
W3 O14 2.255(8) .
W3 Na4 3.677(6) .
W4 O26 1.737(9) .
W4 O10 1.751(7) .
W4 O13 1.913(8) .
W4 O11 1.937(8) .
W4 O6 2.156(7) .
W4 O14 2.203(7) .
W5 O16 1.730(7) .
W5 O29 1.790(8) .
W5 O18 1.924(8) .
W5 O13 1.932(8) .
W5 O5 2.036(8) .
W5 O17 2.324(7) .
W5 Na8 3.646(9) 2_566
W6 O24 1.744(7) .
W6 O27 1.791(8) .
W6 O15 1.895(8) .
W6 O23 1.939(8) .
W6 O8 2.035(8) .
W6 O19 2.332(7) .
W7 O22 1.728(7) .
W7 O30 1.749(8) .
W7 O21 1.913(7) .
W7 O23 1.975(8) .
W7 O9 2.036(8) .
W7 O19 2.298(8) .
W8 O20 1.728(8) .
W8 O31 1.802(8) .
W8 O21 1.929(7) .
W8 O18 1.957(7) .
W8 O4 2.034(8) .
W8 O17 2.302(8) .
Co1 O28 2.054(8) 2_566
Co1 O27 2.056(8) .
Co1 O28 2.090(7) .
Co1 O29 2.096(7) 2_566
Co1 O30 2.136(8) .
Co1 O31 2.139(8) 2_566
Co1 Co1 2.968(3) 2_566
Na1 O45' 2.21(5) .
Na1 O10 2.341(9) .
Na1 O34 2.409(9) 2_557
Na1 O45 2.42(2) .
Na1 O34 2.448(11) .
Na1 O35 2.465(9) .
Na1 O44 2.510(11) 2_467
Na1 Na1 3.533(10) 2_557
Na1 Na3 4.206(8) 2_467
Na2 O41 2.352(11) .
Na2 O33 2.397(10) .
Na2 O22 2.399(10) .
Na2 O39 2.408(9) .
Na2 O38 2.428(11) 1_655
Na2 O37 2.499(9) 1_655
Na2 Na3 3.185(7) 1_655
Na2 Na5 3.510(8) .
Na2 Na8 4.203(10) 2_576
Na3 O33 2.337(10) 1_455
Na3 O44 2.390(11) .
Na3 O12 2.402(10) .
Na3 O37 2.418(11) .
Na3 O43 2.465(10) .
Na3 O38 2.752(10) .
Na3 Na2 3.185(7) 1_455
Na3 Na4 3.572(7) .
Na3 Na1 4.206(8) 2_467
Na4 O50' 2.28(2) .
Na4 O42 2.333(11) .
Na4 O43 2.353(10) .
Na4 O36 2.403(11) .
Na4 O42 2.437(11) 2_467
Na4 O50 2.46(2) .
Na4 O12 2.770(10) .
Na4 Na4 3.522(11) 2_467
Na5 O40 2.363(10) .
Na5 O47 2.366(11) .
Na5 O41 2.368(10) .
Na5 O55 2.37(2) .
Na5 O32 2.389(9) .
Na5 O22 2.549(10) .
Na5 O55' 2.74(2) .
Na5 Na8 4.114(11) 1_655
Na6 O49 2.249(15) .
Na6 O48 2.435(12) .
Na6 O25 2.809(13) 2_566
Na6 O32 2.811(13) 2_666
Na6 O31 2.832(13) .
Na6 Na8 3.776(12) 2_566
Na7 O57 2.39(2) .
Na7 O52 2.44(2) .
Na7 O51 2.44(3) .
Na7 O53 2.49(3) .
Na7 O56 2.51(2) .
Na7 O54 2.51(3) .
Na7' O54' 2.05(3) .
Na7' O53' 2.35(2) .
Na7' O57' 2.37(3) .
Na7' O56' 2.42(3) .
Na7' O55' 2.55(2) .
Na7' O51' 2.56(2) .
Na8 O41 2.793(13) 1_455
Na8 O27 2.823(11) .
Na8 O18 2.840(13) 2_566
Na8 O38 2.941(12) 2_476
Na8 W5 3.646(9) 2_566
Na8 Na6 3.776(12) 2_566
Na8 Na5 4.114(11) 1_455
Na8 Na2 4.203(10) 2_576
Si1 O28 1.622(8) .
Si1 O14 1.646(8) .
Si1 O17 1.671(8) .
Si1 O19 1.680(8) .
O18 Na8 2.840(13) 2_566
O25 Na6 2.809(13) 2_566
O28 Co1 2.054(8) 2_566
O29 Co1 2.096(7) 2_566
O31 Co1 2.139(8) 2_566
O32 Na6 2.811(13) 2_666
O33 Na3 2.338(10) 1_655
O34 Na1 2.409(9) 2_557
O37 Na2 2.499(9) 1_455
O38 Na2 2.429(11) 1_455
O38 Na8 2.941(12) 2_476
O41 Na8 2.793(13) 1_655
O42 Na4 2.437(11) 2_467
O44 Na1 2.510(11) 2_467
